data_7251002
loop_
_publ_author_name
'Marasinghe, Aloka A.'
'Averkiev, Boris B.'
'Aaker\"oy, Christer B.'

_publ_section_title
;
 Examining intermolecular interactions in crystal structures of
 amide-substituted 2-aminopyrimidine derivatives
;
_journal_issue 43
_journal_name_full CrystEngComm
_journal_page_first 7000
_journal_page_last 7011
_journal_paper_doi 10.1039/D5CE00839E
_journal_volume 27
_journal_year 2025
_chemical_formula_moiety 'C10 H14 Br N3 O'
_chemical_formula_sum 'C10 H14 Br N3 O'
_chemical_formula_weight 272.15
_chemical_melting_point 379.0(10)
_chemical_name_systematic N-(5-bromopyrimidin-2-yl)hexanamide
_space_group_crystal_system monoclinic
_space_group_IT_number 14
_space_group_name_Hall '-P 2ybc'
_space_group_name_H-M_alt 'P 1 21/c 1'
_atom_sites_solution_hydrogens mixed
_atom_sites_solution_primary direct
_audit_creation_date 2024-02-23
_audit_creation_method
;
Olex2 1.5-ac5-024
(compiled 2022.04.12 svn.rca3783a0 for Rigaku Oxford Diffraction, GUI svn.r6498)
;
_audit_update_record
;
2025-08-25 deposited with the CCDC.	2025-10-02 downloaded from the CCDC.
;
_cell_angle_alpha 90
_cell_angle_beta 93.5077(7)
_cell_angle_gamma 90
_cell_formula_units_Z 8
_cell_length_a 26.6198(2)
_cell_length_b 10.98094(8)
_cell_length_c 8.05204(5)
_cell_measurement_reflns_used 17704
_cell_measurement_temperature 210.00(10)
_cell_measurement_theta_max 79.7830
_cell_measurement_theta_min 3.3130
_cell_volume 2349.29(3)
_computing_cell_refinement 'CrysAlisPro 1.171.43.105a (Rigaku OD, 2024)'
_computing_data_collection 'CrysAlisPro 1.171.43.105a (Rigaku OD, 2024)'
_computing_data_reduction 'CrysAlisPro 1.171.43.105a (Rigaku OD, 2024)'
_computing_molecular_graphics 'Olex2 1.5-ac5-024 (Dolomanov et al., 2009)'
_computing_publication_material 'Olex2 1.5-ac5-024 (Dolomanov et al., 2009)'
_computing_structure_refinement 'SHELXL 2018/3 (Sheldrick, 2015)'
_computing_structure_solution 'SHELXS  (Sheldrick, 2008)'
_diffrn_ambient_environment N~2~
_diffrn_ambient_temperature 210.00(10)
_diffrn_detector 'Hybrid Pixel Array Detector'
_diffrn_detector_area_resol_mean 10.0000
_diffrn_detector_type HyPix
_diffrn_measured_fraction_theta_full 1.000
_diffrn_measured_fraction_theta_max 0.988
_diffrn_measurement_details
;
List of Runs (angles in degrees, time in seconds):

  # Type    Start    End  Width  t~exp~   \w     \q     \k     \f   Frames
#--------------------------------------------------------------------------
  1  \w   -120.00 -95.00   0.50    0.80    --  -49.82-129.00 168.00   50
  2  \w    -88.00 -15.00   0.50    0.80    --  -49.82 129.00-118.00  146
  3  \w    -95.00 -63.00   0.50    0.80    --  -49.82-141.00  -3.00   64
  4  \w     50.00  75.00   0.50    0.80    --   49.82-141.00  -3.00   50
  5  \w     59.00  84.00   0.50    0.80    --   49.82-129.00 168.00   50
  6  \w   -140.00-115.00   0.50    3.20    --  -90.00-129.00 168.00   50
  7  \w    -84.00 -59.00   0.50    3.20    --  -90.00 141.00  54.00   50
  8  \w     46.00 114.00   0.50    3.20    --  111.50-129.00 168.00  136
  9  \w    111.00 136.00   0.50    3.20    --  111.50 129.00-118.00   50
 10  \w     88.00 122.00   0.50    3.20    --  111.50-141.00  -3.00   68
 11  \w    118.00 144.00   0.50    3.20    --  111.50 141.00  54.00   52
 12  \w    -25.00  13.00   0.50    0.80    --  -49.82  19.00 150.00   76
 13  \w    -25.00   9.00   0.50    0.80    --  -49.82  19.00 -60.00   68
 14  \w    -23.00  21.00   0.50    0.80    --  -49.82  19.00-180.00   88
 15  \w    -21.00  24.00   0.50    0.80    --   49.82 -19.00 150.00   90
 16  \w    -51.00 -26.00   0.50    3.20    --  -90.00  45.00 120.00   50
 17  \w     76.00 111.00   0.50    3.20    --  111.50-125.00  30.00   70
 18  \w    110.00 135.00   0.50    3.20    --  111.50  61.00  60.00   50
 19  \w    148.00 178.00   0.50    3.20    --  111.50  15.00-120.00   60
 20  \w     86.00 111.00   0.50    3.20    --  111.50-125.00   0.00   50
 21  \w     71.00 107.00   0.50    3.20    --  111.50-125.00 120.00   72
 22  \w     42.00  70.00   0.50    3.20    --  111.50 -61.00-120.00   56
 23  \w     47.00 103.00   0.50    3.20    --  111.50 -77.00   0.00  112
 24  \w    125.00 151.00   0.50    3.20    --  111.50  15.00 -90.00   52
 25  \w    108.00 133.00   0.50    3.20    --  111.50  15.00  90.00   50
 26  \w    120.00 146.00   0.50    3.20    --  111.50  15.00-120.00   52
 27  \w     66.00  92.00   0.50    3.20    --  111.50 -94.00   0.00   52
 28  \w     78.00 103.00   0.50    3.20    --  111.50 -77.00  60.00   50
 29  \w     43.00  69.00   0.50    3.20    --  111.50 -61.00 150.00   52
 30  \w    139.00 164.00   0.50    3.20    --  111.50 125.00  30.00   50
 31  \w     54.00 102.00   0.50    3.20    --  111.50-125.00-120.00   96
 32  \w     82.00 108.00   0.50    3.20    --  111.50-125.00-180.00   52
 33  \w     46.00  96.00   0.50    3.20    --  111.50 -77.00 -60.00  100
 34  \w     41.00  66.00   0.50    3.20    --  111.50 -61.00 -30.00   50
 35  \w     45.00  72.00   0.50    3.20    --  111.50-125.00-180.00   54
 36  \w     44.00  69.00   0.50    3.20    --  111.50 -94.00 150.00   50
 37  \w     73.00  98.00   0.50    3.20    --  111.50 -94.00 150.00   50
 38  \w     95.00 165.00   0.50    3.20    --  111.50 125.00-150.00  140
 39  \w     86.00 111.00   0.50    3.20    --  111.50-125.00 -60.00   50
 40  \w    107.00 147.00   0.50    3.20    --  111.50  15.00-180.00   80
 41  \w    146.00 174.00   0.50    3.20    --  111.50  15.00  90.00   56
 42  \w     63.00  97.00   0.50    3.20    --  111.50 -77.00 150.00   68
 43  \w    114.00 150.00   0.50    3.20    --  111.50  15.00 -60.00   72
 44  \w     97.00 130.00   0.50    3.20    --  111.50  61.00-120.00   66
 45  \w     63.00  89.00   0.50    3.20    --  111.50 -77.00-180.00   52
 46  \w     45.00  70.00   0.50    3.20    --  111.50 -61.00 -60.00   50
 47  \w     48.00  73.00   0.50    3.20    --  111.50 -94.00-180.00   50
 48  \w     73.00  98.00   0.50    3.20    --  111.50 -94.00 -90.00   50
 49  \w    131.00 156.00   0.50    3.20    --  111.50  30.00  60.00   50
 50  \w    104.00 130.00   0.50    3.20    --  111.50  45.00-120.00   52
 51  \w    109.00 164.00   0.50    3.20    --  111.50  61.00-180.00  110
 52  \w    130.00 176.00   0.50    3.20    --  111.50  61.00 -90.00   92
 53  \w    108.00 178.00   0.50    3.20    --  111.50  61.00 150.00  140
 54  \w     41.00  66.00   0.50    3.20    --  111.50 -61.00   0.00   50
;
_diffrn_measurement_device 'four-circle diffractometer'
_diffrn_measurement_device_type 'XtaLAB Synergy, Dualflex, HyPix'
_diffrn_measurement_method '\w scans'
_diffrn_orient_matrix_type 'CrysAlisPro convention (1999,Acta A55,543-557)'
_diffrn_orient_matrix_UB_11 0.0247159000
_diffrn_orient_matrix_UB_12 -0.1268365000
_diffrn_orient_matrix_UB_13 0.0111420000
_diffrn_orient_matrix_UB_21 -0.0524532000
_diffrn_orient_matrix_UB_22 -0.0596090000
_diffrn_orient_matrix_UB_23 -0.0050524000
_diffrn_orient_matrix_UB_31 -0.0007150000
_diffrn_orient_matrix_UB_32 -0.0057988000
_diffrn_orient_matrix_UB_33 -0.1913057000
_diffrn_radiation_monochromator mirror
_diffrn_radiation_probe x-ray
_diffrn_radiation_type 'Cu K\a'
_diffrn_radiation_wavelength 1.54184
_diffrn_reflns_av_R_equivalents 0.0344
_diffrn_reflns_av_unetI/netI 0.0273
_diffrn_reflns_Laue_measured_fraction_full 1.000
_diffrn_reflns_Laue_measured_fraction_max 0.988
_diffrn_reflns_limit_h_max 33
_diffrn_reflns_limit_h_min -33
_diffrn_reflns_limit_k_max 13
_diffrn_reflns_limit_k_min -14
_diffrn_reflns_limit_l_max 7
_diffrn_reflns_limit_l_min -9
_diffrn_reflns_number 28790
_diffrn_reflns_point_group_measured_fraction_full 1.000
_diffrn_reflns_point_group_measured_fraction_max 0.988
_diffrn_reflns_theta_full 67.684
_diffrn_reflns_theta_max 79.934
_diffrn_reflns_theta_min 3.327
_diffrn_source 'micro-focus sealed X-ray tube'
_diffrn_source_type 'PhotonJet (Cu) X-ray Source'
_exptl_absorpt_coefficient_mu 4.608
_exptl_absorpt_correction_T_max 1.00000
_exptl_absorpt_correction_T_min 0.82316
_exptl_absorpt_correction_type multi-scan
_exptl_absorpt_process_details
;
CrysAlisPro 1.171.43.105a (Rigaku Oxford Diffraction, 2024)
Empirical absorption correction using spherical harmonics,
implemented in SCALE3 ABSPACK scaling algorithm.
;
_exptl_crystal_colour colourless
_exptl_crystal_colour_primary colourless
_exptl_crystal_density_diffrn 1.539
_exptl_crystal_description plate
_exptl_crystal_F_000 1104
_exptl_crystal_recrystallization_method 'crystallized from acetonitrile'
_exptl_crystal_size_max 0.217
_exptl_crystal_size_mid 0.118
_exptl_crystal_size_min 0.01
_refine_diff_density_max 0.622
_refine_diff_density_min -0.483
_refine_diff_density_rms 0.075
_refine_ls_extinction_method none
_refine_ls_goodness_of_fit_ref 1.090
_refine_ls_hydrogen_treatment mixed
_refine_ls_matrix_type full
_refine_ls_number_parameters 319
_refine_ls_number_reflns 5067
_refine_ls_number_restraints 8
_refine_ls_restrained_S_all 1.090
_refine_ls_R_factor_all 0.0331
_refine_ls_R_factor_gt 0.0307
_refine_ls_shift/su_max 0.001
_refine_ls_shift/su_mean 0.000
_refine_ls_structure_factor_coef Fsqd
_refine_ls_weighting_details 'w=1/[\s^2^(Fo^2^)+(0.0572P)^2^+0.5327P] where P=(Fo^2^+2Fc^2^)/3'
_refine_ls_weighting_scheme calc
_refine_ls_wR_factor_gt 0.0884
_refine_ls_wR_factor_ref 0.0904
_reflns_Friedel_coverage 0.000
_reflns_number_gt 4631
_reflns_number_total 5067
_reflns_threshold_expression 'I > 2\s(I)'
_cod_data_source_file d5ce00839e2.cif
_cod_data_source_block exp_863_auto
_cod_depositor_comments
;
The following automatic conversions were performed:

data item '_chemical_melting_point' value '378-380' was changed to
'379.0(10)' -- the average value was taken and precision was
estimated.

Automatic conversion script
Id: cif_fix_values 8170 2020-07-09 18:12:32Z antanas 

 Adding full bibliography for 7250982--7251002.cif.
;
_cod_original_cell_volume 2349.28(3)
_cod_database_code 7251002
_shelx_shelxl_version_number 2018/3
_chemical_oxdiff_formula C10H14Br1N3O
_shelx_space_group_comment
;
The symmetry employed for this shelxl refinement is uniquely defined
by the following loop, which should always be used as a source of
symmetry information in preference to the above space-group names.
They are only intended as comments.
;
_shelx_estimated_absorpt_t_max 0.955
_shelx_estimated_absorpt_t_min 0.435
_olex2_refinement_description
;
1. Fixed Uiso
 At 1.2 times of:
  All C(H) groups, All C(H,H) groups, All C(H,H,H,H) groups
 At 1.5 times of:
  All C(H,H,H) groups
2. Restrained distances
 C11C-C10B = C11B-C10B = C12C-C11C = C12B-C11B = C13C-C12C = C13B-C12B = C14B-
 C13B = C14C-C13C
 1.52 with sigma of 0.02
3. Others
 Sof(H10C)=Sof(H10D)=Sof(C11C)=Sof(H11C)=Sof(H11D)=Sof(C12C)=Sof(H12C)=
 Sof(H12D)=Sof(C13C)=Sof(H13C)=Sof(H13D)=Sof(C14C)=Sof(H14D)=Sof(H14E)=
 Sof(H14F)=1-FVAR(1)
 Sof(H10A)=Sof(H10B)=Sof(C11B)=Sof(H11A)=Sof(H11B)=Sof(C12B)=Sof(H12A)=
 Sof(H12B)=Sof(C13B)=Sof(H13A)=Sof(H13B)=Sof(C14B)=Sof(H14A)=Sof(H14B)=
 Sof(H14C)=FVAR(1)
4.a Secondary CH2 refined with riding coordinates:
 C10A(H10E,H10F), C11A(H11E,H11F), C12A(H12E,H12F), C13A(H13E,H13F), C10B(H10A,
 H10B), C10B(H10C,H10D), C11B(H11A,H11B), C11C(H11C,H11D), C12B(H12A,H12B),
 C12C(H12C,H12D), C13B(H13A,H13B), C13C(H13C,H13D)
4.b Aromatic/amide H refined with riding coordinates:
 C3A(H3A), C5A(H5A), C3B(H3B), C5B(H5B)
4.c Idealised Me refined as rotating group:
 C14A(H14G,H14H,H14I), C14B(H14A,H14B,H14C), C14C(H14D,H14E,H14F)
;
_olex2_submission_special_instructions 'No special instructions were received'
_oxdiff_exptl_absorpt_empirical_details
;
Empirical correction (ABSPACK) includes:
- Absorption correction using spherical harmonics
- Frame scaling
;
_oxdiff_exptl_absorpt_empirical_full_max 1.414
_oxdiff_exptl_absorpt_empirical_full_min 0.728

loop_
_space_group_symop_operation_xyz
'x, y, z'
'-x, y+1/2, -z+1/2'
'-x, -y, -z'
'x, -y-1/2, z-1/2'

loop_
_atom_site_label
_atom_site_type_symbol
_atom_site_fract_x
_atom_site_fract_y
_atom_site_fract_z
_atom_site_U_iso_or_equiv
_atom_site_adp_type
_atom_site_occupancy
_atom_site_site_symmetry_order
_atom_site_calc_flag
_atom_site_refinement_flags_posn
_atom_site_refinement_flags_adp
_atom_site_refinement_flags_occupancy
_atom_site_disorder_assembly
_atom_site_disorder_group
Br1A Br 0.31899(2) 0.70181(2) 0.89783(3) 0.04562(9) Uani 1 1 d . . . . .
C1A C 0.30691(7) 0.28917(17) 0.8791(2) 0.0317(3) Uani 1 1 d . . . . .
N2A N 0.34317(6) 0.33614(16) 0.9820(2) 0.0377(3) Uani 1 1 d . . . . .
C3A C 0.34614(8) 0.45721(18) 0.9860(2) 0.0382(4) Uani 1 1 d . . . . .
H3A H 0.371049 0.493783 1.057253 0.046 Uiso 1 1 calc R U . . .
C4A C 0.31406(7) 0.53123(18) 0.8896(2) 0.0356(4) Uani 1 1 d . . . . .
C5A C 0.27755(7) 0.47397(18) 0.7871(2) 0.0355(4) Uani 1 1 d . . . . .
H5A H 0.255084 0.521467 0.719808 0.043 Uiso 1 1 calc R U . . .
N6A N 0.27366(6) 0.35354(14) 0.78203(19) 0.0337(3) Uani 1 1 d . . . . .
N7A N 0.30038(6) 0.16557(15) 0.8661(2) 0.0352(3) Uani 1 1 d . . . . .
H7A H 0.2777(11) 0.149(3) 0.803(3) 0.045(7) Uiso 1 1 d . . . . .
C8A C 0.32980(8) 0.06761(18) 0.9187(2) 0.0368(4) Uani 1 1 d . . . . .
O9A O 0.31509(7) -0.03297(15) 0.8776(2) 0.0561(4) Uani 1 1 d . . . . .
C10A C 0.37849(7) 0.08702(18) 1.0209(2) 0.0365(4) Uani 1 1 d . . . . .
H10E H 0.371534 0.127621 1.125382 0.044 Uiso 1 1 calc R U . . .
H10F H 0.400506 0.140218 0.959945 0.044 Uiso 1 1 calc R U . . .
C11A C 0.40531(8) -0.03353(19) 1.0592(3) 0.0416(4) Uani 1 1 d . . . . .
H11E H 0.381778 -0.089806 1.108224 0.050 Uiso 1 1 calc R U . . .
H11F H 0.415371 -0.069547 0.954928 0.050 Uiso 1 1 calc R U . . .
C12A C 0.45165(8) -0.0192(2) 1.1778(3) 0.0469(5) Uani 1 1 d . . . . .
H12E H 0.441642 0.016384 1.282410 0.056 Uiso 1 1 calc R U . . .
H12F H 0.475218 0.037135 1.129073 0.056 Uiso 1 1 calc R U . . .
C13A C 0.47815(11) -0.1403(3) 1.2145(4) 0.0640(7) Uani 1 1 d . . . . .
H13E H 0.454509 -0.196295 1.263472 0.077 Uiso 1 1 calc R U . . .
H13F H 0.487810 -0.175968 1.109555 0.077 Uiso 1 1 calc R U . . .
C14A C 0.52452(12) -0.1283(4) 1.3313(4) 0.0798(9) Uani 1 1 d . . . . .
H14G H 0.514793 -0.101810 1.439705 0.120 Uiso 1 1 calc R U . . .
H14H H 0.547184 -0.068972 1.287293 0.120 Uiso 1 1 calc R U . . .
H14I H 0.541338 -0.206551 1.342008 0.120 Uiso 1 1 calc R U . . .
Br1B Br 0.17415(2) -0.26925(2) 0.50686(3) 0.04291(9) Uani 1 1 d . . . . .
C1B C 0.18261(7) 0.14350(17) 0.5388(2) 0.0324(3) Uani 1 1 d . . . . .
N2B N 0.14866(7) 0.09729(16) 0.4269(2) 0.0392(3) Uani 1 1 d . . . . .
C3B C 0.14722(8) -0.02413(18) 0.4174(2) 0.0393(4) Uani 1 1 d . . . . .
H3B H 0.124218 -0.060649 0.339310 0.047 Uiso 1 1 calc R U . . .
C4B C 0.17820(7) -0.09838(18) 0.5177(2) 0.0350(4) Uani 1 1 d . . . . .
C5B C 0.21247(7) -0.04149(17) 0.6289(2) 0.0352(4) Uani 1 1 d . . . . .
H5B H 0.234385 -0.089135 0.697972 0.042 Uiso 1 1 calc R U . . .
N6B N 0.21488(6) 0.07930(14) 0.63955(19) 0.0343(3) Uani 1 1 d . . . . .
N7B N 0.18796(7) 0.26759(15) 0.5573(2) 0.0365(3) Uani 1 1 d . . . . .
H7B H 0.2128(12) 0.290(3) 0.611(4) 0.046(7) Uiso 1 1 d . . . . .
C8B C 0.15925(8) 0.36590(18) 0.5018(2) 0.0377(4) Uani 1 1 d . . . . .
O9B O 0.17523(6) 0.46673(14) 0.5350(2) 0.0489(4) Uani 1 1 d . . . . .
C10B C 0.10960(9) 0.3463(2) 0.4071(3) 0.0490(5) Uani 1 1 d D . . . .
H10A H 0.087354 0.298650 0.474677 0.059 Uiso 0.817(6) 1 calc R U P A 1
H10B H 0.114684 0.300620 0.304869 0.059 Uiso 0.817(6) 1 calc R U P A 1
H10C H 0.095562 0.269210 0.444424 0.059 Uiso 0.183(6) 1 calc R U P A 2
H10D H 0.115973 0.336678 0.289181 0.059 Uiso 0.183(6) 1 calc R U P A 2
C11B C 0.08510(13) 0.4704(3) 0.3631(5) 0.0503(8) Uani 0.817(6) 1 d D . P A 1
H11A H 0.078946 0.514085 0.466049 0.060 Uiso 0.817(6) 1 calc R U P A 1
H11B H 0.108421 0.519279 0.301091 0.060 Uiso 0.817(6) 1 calc R U P A 1
C11C C 0.0692(6) 0.4457(14) 0.4208(18) 0.052(4) Uani 0.183(6) 1 d D . P A 2
H11C H 0.035409 0.410846 0.425718 0.062 Uiso 0.183(6) 1 calc R U P A 2
H11D H 0.076409 0.498631 0.517229 0.062 Uiso 0.183(6) 1 calc R U P A 2
C12B C 0.03612(13) 0.4568(3) 0.2604(5) 0.0644(10) Uani 0.817(6) 1 d D . P A 1
H12A H 0.013924 0.402451 0.318833 0.077 Uiso 0.817(6) 1 calc R U P A 1
H12B H 0.042817 0.418474 0.154151 0.077 Uiso 0.817(6) 1 calc R U P A 1
C12C C 0.0754(6) 0.5113(16) 0.2598(19) 0.068(5) Uani 0.183(6) 1 d D . P A 2
H12C H 0.065045 0.458198 0.166070 0.081 Uiso 0.183(6) 1 calc R U P A 2
H12D H 0.110868 0.532833 0.250681 0.081 Uiso 0.183(6) 1 calc R U P A 2
C13B C 0.00888(19) 0.5780(5) 0.2259(7) 0.0746(13) Uani 0.817(6) 1 d D . P A 1
H13A H -0.023683 0.561520 0.166784 0.090 Uiso 0.817(6) 1 calc R U P A 1
H13B H 0.002285 0.616335 0.332301 0.090 Uiso 0.817(6) 1 calc R U P A 1
C13C C 0.0425(9) 0.629(2) 0.254(4) 0.112(9) Uani 0.183(6) 1 d D . P A 2
H13C H 0.050502 0.677880 0.354038 0.135 Uiso 0.183(6) 1 calc R U P A 2
H13D H 0.050223 0.678110 0.156945 0.135 Uiso 0.183(6) 1 calc R U P A 2
C14B C 0.03775(18) 0.6661(4) 0.1248(7) 0.0910(15) Uani 0.817(6) 1 d D . P A 1
H14A H 0.067304 0.694123 0.190270 0.136 Uiso 0.817(6) 1 calc R U P A 1
H14B H 0.016501 0.735215 0.093648 0.136 Uiso 0.817(6) 1 calc R U P A 1
H14C H 0.048050 0.625817 0.025177 0.136 Uiso 0.817(6) 1 calc R U P A 1
C14C C -0.0125(10) 0.597(3) 0.244(5) 0.112(11) Uani 0.183(6) 1 d D . P A 2
H14D H -0.024042 0.586530 0.127961 0.168 Uiso 0.183(6) 1 calc R U P A 2
H14E H -0.031341 0.662546 0.291931 0.168 Uiso 0.183(6) 1 calc R U P A 2
H14F H -0.017477 0.522421 0.304177 0.168 Uiso 0.183(6) 1 calc R U P A 2

loop_
_atom_site_aniso_label
_atom_site_aniso_U_11
_atom_site_aniso_U_22
_atom_site_aniso_U_33
_atom_site_aniso_U_23
_atom_site_aniso_U_13
_atom_site_aniso_U_12
Br1A 0.05627(15) 0.02180(12) 0.05811(15) -0.00421(8) -0.00200(10) -0.00202(8)
C1A 0.0370(8) 0.0247(9) 0.0332(8) -0.0004(6) 0.0002(6) -0.0007(6)
N2A 0.0428(8) 0.0274(8) 0.0417(8) -0.0016(6) -0.0075(6) -0.0016(6)
C3A 0.0414(9) 0.0284(9) 0.0439(9) -0.0037(7) -0.0059(7) -0.0038(7)
C4A 0.0423(9) 0.0213(8) 0.0431(9) -0.0021(7) 0.0022(7) -0.0018(7)
C5A 0.0408(9) 0.0252(8) 0.0399(9) -0.0001(7) -0.0018(7) 0.0009(7)
N6A 0.0393(8) 0.0243(7) 0.0368(7) -0.0006(6) -0.0036(6) 0.0002(6)
N7A 0.0400(8) 0.0241(8) 0.0401(8) 0.0011(6) -0.0086(6) -0.0007(6)
C8A 0.0445(9) 0.0242(9) 0.0407(9) 0.0024(7) -0.0048(7) 0.0018(7)
O9A 0.0647(10) 0.0234(7) 0.0764(10) -0.0009(7) -0.0273(8) 0.0011(6)
C10A 0.0389(9) 0.0274(9) 0.0426(9) 0.0002(7) -0.0029(7) 0.0016(7)
C11A 0.0435(10) 0.0307(10) 0.0496(10) 0.0025(8) -0.0053(8) 0.0051(7)
C12A 0.0437(10) 0.0439(12) 0.0523(11) 0.0024(9) -0.0047(8) 0.0070(9)
C13A 0.0587(14) 0.0540(15) 0.0775(17) 0.0105(13) -0.0111(12) 0.0149(12)
C14A 0.0617(16) 0.088(2) 0.087(2) 0.0145(17) -0.0160(14) 0.0236(16)
Br1B 0.05771(15) 0.02133(12) 0.04905(14) -0.00270(7) -0.00211(9) -0.00430(8)
C1B 0.0378(8) 0.0229(8) 0.0360(8) -0.0008(6) -0.0004(6) -0.0009(6)
N2B 0.0450(8) 0.0280(8) 0.0435(8) -0.0006(6) -0.0080(6) -0.0027(6)
C3B 0.0463(10) 0.0268(9) 0.0433(9) -0.0010(7) -0.0079(7) -0.0049(7)
C4B 0.0438(9) 0.0217(9) 0.0392(9) -0.0012(6) 0.0015(7) -0.0026(7)
C5B 0.0429(9) 0.0216(8) 0.0404(9) 0.0017(7) -0.0035(7) -0.0006(7)
N6B 0.0411(8) 0.0229(7) 0.0380(7) 0.0000(6) -0.0048(6) -0.0011(6)
N7B 0.0418(8) 0.0226(8) 0.0437(8) 0.0001(6) -0.0079(7) -0.0010(6)
C8B 0.0479(10) 0.0253(9) 0.0392(9) 0.0029(7) -0.0021(7) 0.0041(8)
O9B 0.0650(10) 0.0211(7) 0.0590(8) 0.0027(6) -0.0106(7) 0.0011(6)
C10B 0.0480(11) 0.0360(11) 0.0613(12) 0.0014(9) -0.0116(9) 0.0045(9)
C11B 0.0489(18) 0.0375(16) 0.063(2) 0.0116(15) -0.0092(15) 0.0031(13)
C11C 0.067(10) 0.042(8) 0.047(8) 0.003(6) 0.001(6) -0.004(7)
C12B 0.0545(18) 0.0537(19) 0.082(2) 0.0131(16) -0.0186(15) 0.0005(14)
C12C 0.049(8) 0.092(13) 0.062(9) -0.001(9) -0.003(6) 0.003(8)
C13B 0.058(3) 0.079(3) 0.086(3) 0.012(2) -0.006(2) 0.020(3)
C13C 0.098(18) 0.073(14) 0.16(3) 0.051(16) -0.013(16) 0.028(13)
C14B 0.080(3) 0.068(3) 0.123(4) 0.028(3) -0.007(2) 0.022(2)
C14C 0.080(19) 0.079(18) 0.18(3) -0.034(17) 0.000(19) 0.001(15)

loop_
_atom_type_symbol
_atom_type_description
_atom_type_scat_dispersion_real
_atom_type_scat_dispersion_imag
_atom_type_scat_source
C C 0.0181 0.0091 'International Tables Vol C Tables 4.2.6.8 and 6.1.1.4'
H H 0.0000 0.0000 'International Tables Vol C Tables 4.2.6.8 and 6.1.1.4'
Br Br -0.6763 1.2805 'International Tables Vol C Tables 4.2.6.8 and 6.1.1.4'
N N 0.0311 0.0180 'International Tables Vol C Tables 4.2.6.8 and 6.1.1.4'
O O 0.0492 0.0322 'International Tables Vol C Tables 4.2.6.8 and 6.1.1.4'

loop_
_geom_angle_atom_site_label_1
_geom_angle_atom_site_label_2
_geom_angle_atom_site_label_3
_geom_angle
_geom_angle_site_symmetry_1
_geom_angle_site_symmetry_3
_geom_angle_publ_flag
N2A C1A N6A 125.60(17) . . ?
N2A C1A N7A 120.84(17) . . ?
N6A C1A N7A 113.56(17) . . ?
C3A N2A C1A 116.08(17) . . ?
N2A C3A C4A 122.65(18) . . ?
C3A C4A Br1A 121.82(14) . . ?
C3A C4A C5A 117.00(18) . . ?
C5A C4A Br1A 121.18(15) . . ?
N6A C5A C4A 121.37(18) . . ?
C5A N6A C1A 117.29(16) . . ?
C1A N7A C8A 132.85(17) . . ?
N7A C8A C10A 120.64(17) . . ?
O9A C8A N7A 117.28(18) . . ?
O9A C8A C10A 122.07(18) . . ?
C8A C10A C11A 111.32(16) . . ?
C12A C11A C10A 112.85(18) . . ?
C11A C12A C13A 112.3(2) . . ?
C14A C13A C12A 113.3(3) . . ?
N2B C1B N6B 126.04(17) . . ?
N2B C1B N7B 120.64(17) . . ?
N6B C1B N7B 113.31(16) . . ?
C3B N2B C1B 115.69(17) . . ?
N2B C3B C4B 122.70(18) . . ?
C3B C4B Br1B 122.00(14) . . ?
C3B C4B C5B 117.15(18) . . ?
C5B C4B Br1B 120.85(14) . . ?
N6B C5B C4B 121.18(17) . . ?
C5B N6B C1B 117.22(16) . . ?
C1B N7B C8B 133.39(17) . . ?
N7B C8B C10B 120.33(18) . . ?
O9B C8B N7B 117.61(18) . . ?
O9B C8B C10B 122.04(18) . . ?
C8B C10B C11B 109.7(2) . . ?
C8B C10B C11C 117.3(7) . . ?
C12B C11B C10B 112.2(3) . . ?
C12C C11C C10B 99.4(11) . . ?
C11B C12B C13B 113.4(3) . . ?
C11C C12C C13C 109.4(15) . . ?
C14B C13B C12B 113.9(4) . . ?
C14C C13C C12C 111(2) . . ?

loop_
_geom_bond_atom_site_label_1
_geom_bond_atom_site_label_2
_geom_bond_distance
_geom_bond_site_symmetry_2
_geom_bond_publ_flag
Br1A C4A 1.879(2) . ?
C1A N2A 1.336(2) . ?
C1A N6A 1.345(2) . ?
C1A N7A 1.372(2) . ?
N2A C3A 1.332(3) . ?
C3A C4A 1.382(3) . ?
C4A C5A 1.387(3) . ?
C5A N6A 1.327(2) . ?
N7A C8A 1.382(2) . ?
C8A O9A 1.211(3) . ?
C8A C10A 1.507(3) . ?
C10A C11A 1.526(3) . ?
C11A C12A 1.522(3) . ?
C12A C13A 1.525(3) . ?
C13A C14A 1.511(4) . ?
Br1B C4B 1.881(2) . ?
C1B N2B 1.337(2) . ?
C1B N6B 1.344(2) . ?
C1B N7B 1.377(2) . ?
N2B C3B 1.336(3) . ?
C3B C4B 1.384(3) . ?
C4B C5B 1.387(3) . ?
C5B N6B 1.331(2) . ?
N7B C8B 1.381(2) . ?
C8B O9B 1.210(3) . ?
C8B C10B 1.500(3) . ?
C10B C11B 1.543(4) . ?
C10B C11C 1.541(13) . ?
C11B C12B 1.508(4) . ?
C11C C12C 1.501(16) . ?
C12B C13B 1.533(6) . ?
C12C C13C 1.562(16) . ?
C13B C14B 1.505(7) . ?
C13C C14C 1.502(18) . ?

loop_
_geom_hbond_atom_site_label_D
_geom_hbond_atom_site_label_H
_geom_hbond_atom_site_label_A
_geom_hbond_distance_DH
_geom_hbond_distance_HA
_geom_hbond_distance_DA
_geom_hbond_angle_DHA
_geom_hbond_site_symmetry_A
_geom_hbond_publ_flag
N7A H7A N6B 0.79(3) 2.20(3) 2.983(2) 172(3) . yes
N7B H7B N6A 0.81(3) 2.17(3) 2.977(2) 173(3) . yes
